data_2227788
loop_
_publ_author_name
'DeBurgomaster, Paul'
'Zubieta, Jon'

_publ_section_title
;
 A binuclear vanadium oxyfluoride:
 di-\m-oxido-bis[fluoridooxido(1,10-phenanthroline)vanadium(V)]
;
_journal_coeditor_code LH5133
_journal_issue 10
_journal_name_full 'Acta Crystallographica Section E'
_journal_page_first m1303
_journal_paper_doi 10.1107/S1600536810037232
_journal_volume 66
_journal_year 2010
_chemical_formula_iupac '[V2 F2 O4 (C12 H8 N2)2]'
_chemical_formula_moiety 'C24 H16 F2 N4 O4 V2'
_chemical_formula_sum 'C24 H16 F2 N4 O4 V2'
_chemical_formula_weight 564.29
_chemical_name_systematic
;
di-\m-oxido-bis[fluoridooxido(1,10-phenanthroline)vanadium(V)]
;
_space_group_IT_number 2
_symmetry_cell_setting triclinic
_symmetry_space_group_name_Hall '-P 1'
_symmetry_space_group_name_H-M 'P -1'
_atom_sites_solution_hydrogens geom
_atom_sites_solution_primary direct
_atom_sites_solution_secondary difmap
_audit_creation_method SHELXL-97
_cell_angle_alpha 113.741(3)
_cell_angle_beta 102.834(2)
_cell_angle_gamma 97.848(2)
_cell_formula_units_Z 1
_cell_length_a 7.8320(9)
_cell_length_b 8.4937(10)
_cell_length_c 9.2007(11)
_cell_measurement_reflns_used 3266
_cell_measurement_temperature 90(2)
_cell_measurement_theta_max 28.30
_cell_measurement_theta_min 2.44
_cell_volume 528.46(11)
_computing_cell_refinement 'SAINT (Bruker, 1998)'
_computing_data_collection 'SMART (Bruker, 1998)'
_computing_data_reduction 'SAINT (Bruker, 1998)'
_computing_molecular_graphics 'CrystalMaker (Palmer, 2006)'
_computing_publication_material 'SHELXTL (Sheldrick, 2008)'
_computing_structure_refinement 'SHELXL97 (Sheldrick, 2008)'
_computing_structure_solution 'SHELXS97 (Sheldrick, 2008)'
_diffrn_ambient_temperature 90(2)
_diffrn_detector_area_resol_mean 512
_diffrn_measured_fraction_theta_full 0.989
_diffrn_measured_fraction_theta_max 0.989
_diffrn_measurement_device_type 'Bruker APEX CCD'
_diffrn_measurement_method '\f and \w scans'
_diffrn_radiation_monochromator graphite
_diffrn_radiation_source 'fine-focus sealed tube'
_diffrn_radiation_type MoK\a
_diffrn_radiation_wavelength 0.71073
_diffrn_reflns_av_R_equivalents 0.0179
_diffrn_reflns_av_sigmaI/netI 0.0246
_diffrn_reflns_limit_h_max 9
_diffrn_reflns_limit_h_min -10
_diffrn_reflns_limit_k_max 11
_diffrn_reflns_limit_k_min -11
_diffrn_reflns_limit_l_max 12
_diffrn_reflns_limit_l_min -12
_diffrn_reflns_number 5297
_diffrn_reflns_theta_full 28.08
_diffrn_reflns_theta_max 28.08
_diffrn_reflns_theta_min 2.54
_diffrn_standards_number 0
_exptl_absorpt_coefficient_mu 0.946
_exptl_absorpt_correction_T_max 0.7469
_exptl_absorpt_correction_T_min 0.6262
_exptl_absorpt_correction_type multi-scan
_exptl_absorpt_process_details '(SADABS; Bruker, 1998)'
_exptl_crystal_colour yellow
_exptl_crystal_density_diffrn 1.773
_exptl_crystal_density_meas 1.77(2)
_exptl_crystal_density_method flotation
_exptl_crystal_description plate
_exptl_crystal_F_000 284.0
_exptl_crystal_size_max 0.36
_exptl_crystal_size_mid 0.31
_exptl_crystal_size_min 0.12
_refine_diff_density_max 0.413
_refine_diff_density_min -0.347
_refine_ls_extinction_method none
_refine_ls_goodness_of_fit_ref 1.143
_refine_ls_hydrogen_treatment constr
_refine_ls_matrix_type full
_refine_ls_number_parameters 163
_refine_ls_number_reflns 2550
_refine_ls_number_restraints 0
_refine_ls_restrained_S_all 1.143
_refine_ls_R_factor_all 0.0347
_refine_ls_R_factor_gt 0.0340
_refine_ls_shift/su_max 0.001
_refine_ls_shift/su_mean 0.000
_refine_ls_structure_factor_coef Fsqd
_refine_ls_weighting_details 'calc w=1/[\s^2^(Fo^2^)+(0.0297P)^2^+0.6080P] where P=(Fo^2^+2Fc^2^)/3'
_refine_ls_weighting_scheme calc
_refine_ls_wR_factor_gt 0.0840
_refine_ls_wR_factor_ref 0.0843
_reflns_number_gt 2502
_reflns_number_total 2550
_reflns_threshold_expression I>2\s(I)
_cod_data_source_file lh5133.cif
_cod_data_source_block I
_cod_database_code 2227788
_cod_database_fobs_code 2227788

loop_
_symmetry_equiv_pos_as_xyz
'x, y, z'
'-x, -y, -z'

loop_
_atom_site_type_symbol
_atom_site_label
_atom_site_fract_x
_atom_site_fract_y
_atom_site_fract_z
_atom_site_U_iso_or_equiv
_atom_site_adp_type
_atom_site_calc_flag
_atom_site_refinement_flags
_atom_site_occupancy
_atom_site_disorder_assembly
_atom_site_disorder_group
V V1 0.32341(4) 0.84898(4) 0.86984(4) 0.01413(10) Uani d . 1 . .
F F1 0.43262(16) 0.67119(15) 0.83110(14) 0.0199(2) Uani d . 1 . .
O O1 0.39833(17) 0.97396(17) 1.08350(15) 0.0130(3) Uani d . 1 . .
O O2 0.11464(19) 0.74797(18) 0.82733(18) 0.0182(3) Uani d . 1 . .
N N1 0.3194(2) 0.8039(2) 0.61559(19) 0.0128(3) Uani d . 1 . .
N N2 0.2439(2) 1.0719(2) 0.83968(19) 0.0131(3) Uani d . 1 . .
C C1 0.3604(2) 0.6671(2) 0.5064(2) 0.0152(4) Uani d . 1 . .
H H1 0.3896 0.5771 0.5364 0.018 Uiso calc R 1 . .
C C2 0.3623(3) 0.6503(3) 0.3487(2) 0.0168(4) Uani d . 1 . .
H H2 0.3938 0.5514 0.2746 0.020 Uiso calc R 1 . .
C C3 0.3182(2) 0.7782(3) 0.3023(2) 0.0161(4) Uani d . 1 . .
H H3 0.3184 0.7682 0.1957 0.019 Uiso calc R 1 . .
C C4 0.2724(2) 0.9249(2) 0.4151(2) 0.0143(3) Uani d . 1 . .
C C5 0.2775(2) 0.9315(2) 0.5709(2) 0.0121(3) Uani d . 1 . .
C C6 0.2197(2) 1.0641(3) 0.3789(2) 0.0169(4) Uani d . 1 . .
H H6 0.2146 1.0606 0.2735 0.020 Uiso calc R 1 . .
C C7 0.1770(2) 1.2007(3) 0.4937(2) 0.0167(4) Uani d . 1 . .
H H7 0.1410 1.2904 0.4666 0.020 Uiso calc R 1 . .
C C8 0.1852(2) 1.2119(2) 0.6554(2) 0.0144(3) Uani d . 1 . .
C C9 0.2355(2) 1.0768(2) 0.6925(2) 0.0126(3) Uani d . 1 . .
C C10 0.1417(2) 1.3488(2) 0.7797(2) 0.0168(4) Uani d . 1 . .
H H10 0.1096 1.4451 0.7621 0.020 Uiso calc R 1 . .
C C11 0.1464(3) 1.3406(3) 0.9264(2) 0.0180(4) Uani d . 1 . .
H H11 0.1145 1.4302 1.0103 0.022 Uiso calc R 1 . .
C C12 0.1982(3) 1.2007(2) 0.9531(2) 0.0159(4) Uani d . 1 . .
H H12 0.2008 1.1976 1.0556 0.019 Uiso calc R 1 . .

loop_
_atom_site_aniso_label
_atom_site_aniso_U_11
_atom_site_aniso_U_22
_atom_site_aniso_U_33
_atom_site_aniso_U_12
_atom_site_aniso_U_13
_atom_site_aniso_U_23
V1 0.01424(17) 0.01694(17) 0.01513(17) 0.00489(12) 0.00478(12) 0.01048(13)
F1 0.0238(6) 0.0184(5) 0.0203(6) 0.0093(5) 0.0074(5) 0.0096(5)
O1 0.0156(6) 0.0145(6) 0.0113(6) 0.0054(5) 0.0052(5) 0.0070(5)
O2 0.0174(7) 0.0177(6) 0.0218(7) 0.0049(5) 0.0070(5) 0.0103(6)
N1 0.0115(7) 0.0145(7) 0.0125(7) 0.0039(6) 0.0032(6) 0.0060(6)
N2 0.0123(7) 0.0144(7) 0.0120(7) 0.0044(6) 0.0033(6) 0.0054(6)
C1 0.0142(8) 0.0153(8) 0.0155(9) 0.0053(7) 0.0042(7) 0.0059(7)
C2 0.0153(9) 0.0181(9) 0.0121(8) 0.0032(7) 0.0049(7) 0.0021(7)
C3 0.0136(8) 0.0210(9) 0.0115(8) 0.0022(7) 0.0043(7) 0.0059(7)
C4 0.0100(8) 0.0177(8) 0.0139(8) 0.0009(6) 0.0023(6) 0.0075(7)
C5 0.0097(8) 0.0137(8) 0.0129(8) 0.0028(6) 0.0028(6) 0.0064(7)
C6 0.0129(8) 0.0230(9) 0.0171(9) 0.0011(7) 0.0024(7) 0.0134(8)
C7 0.0136(8) 0.0182(9) 0.0213(9) 0.0024(7) 0.0030(7) 0.0134(8)
C8 0.0098(8) 0.0151(8) 0.0176(9) 0.0018(6) 0.0017(7) 0.0083(7)
C9 0.0099(8) 0.0137(8) 0.0136(8) 0.0025(6) 0.0026(6) 0.0061(7)
C10 0.0123(8) 0.0131(8) 0.0231(10) 0.0035(7) 0.0015(7) 0.0081(7)
C11 0.0162(9) 0.0154(9) 0.0174(9) 0.0067(7) 0.0023(7) 0.0031(7)
C12 0.0159(9) 0.0168(8) 0.0132(8) 0.0061(7) 0.0038(7) 0.0046(7)

loop_
_atom_type_symbol
_atom_type_description
_atom_type_scat_dispersion_real
_atom_type_scat_dispersion_imag
_atom_type_scat_source
C C 0.0033 0.0016 'International Tables Vol C Tables 4.2.6.8 and 6.1.1.4'
H H 0.0000 0.0000 'International Tables Vol C Tables 4.2.6.8 and 6.1.1.4'
N N 0.0061 0.0033 'International Tables Vol C Tables 4.2.6.8 and 6.1.1.4'
O O 0.0106 0.0060 'International Tables Vol C Tables 4.2.6.8 and 6.1.1.4'
F F 0.0171 0.0103 'International Tables Vol C Tables 4.2.6.8 and 6.1.1.4'
V V 0.3005 0.5294 'International Tables Vol C Tables 4.2.6.8 and 6.1.1.4'

loop_
_geom_angle_atom_site_label_1
_geom_angle_atom_site_label_2
_geom_angle_atom_site_label_3
_geom_angle_site_symmetry_1
_geom_angle_site_symmetry_3
_geom_angle
_geom_angle_publ_flag
O2 V1 O1 . . 104.98(7) ?
O2 V1 F1 . . 102.29(6) ?
O1 V1 F1 . . 104.75(6) ?
O2 V1 N2 . . 91.64(6) ?
O1 V1 N2 . . 90.52(6) ?
F1 V1 N2 . . 155.64(6) ?
O2 V1 N1 . . 98.29(6) ?
O1 V1 N1 . . 152.31(6) ?
F1 V1 N1 . . 84.36(6) ?
N2 V1 N1 . . 73.81(6) ?
O2 V1 O1 . 2_677 170.39(6) ?
O1 V1 O1 . 2_677 76.95(6) ?
F1 V1 O1 . 2_677 86.10(5) ?
N2 V1 O1 . 2_677 78.88(5) ?
N1 V1 O1 . 2_677 77.68(5) ?
V1 O1 V1 . 2_677 103.05(6) ?
C1 N1 C5 . . 118.04(16) ?
C1 N1 V1 . . 125.58(12) ?
C5 N1 V1 . . 116.33(12) ?
C12 N2 C9 . . 117.95(16) ?
C12 N2 V1 . . 124.57(13) ?
C9 N2 V1 . . 117.45(12) ?
N1 C1 C2 . . 122.64(17) ?
N1 C1 H1 . . 118.7 ?
C2 C1 H1 . . 118.7 ?
C3 C2 C1 . . 119.50(17) ?
C3 C2 H2 . . 120.2 ?
C1 C2 H2 . . 120.2 ?
C2 C3 C4 . . 119.27(17) ?
C2 C3 H3 . . 120.4 ?
C4 C3 H3 . . 120.4 ?
C5 C4 C3 . . 116.98(17) ?
C5 C4 C6 . . 118.79(17) ?
C3 C4 C6 . . 124.22(17) ?
N1 C5 C4 . . 123.54(17) ?
N1 C5 C9 . . 116.19(16) ?
C4 C5 C9 . . 120.27(16) ?
C7 C6 C4 . . 120.81(17) ?
C7 C6 H6 . . 119.6 ?
C4 C6 H6 . . 119.6 ?
C6 C7 C8 . . 121.25(17) ?
C6 C7 H7 . . 119.4 ?
C8 C7 H7 . . 119.4 ?
C9 C8 C10 . . 117.11(17) ?
C9 C8 C7 . . 118.67(17) ?
C10 C8 C7 . . 124.21(17) ?
N2 C9 C8 . . 123.62(17) ?
N2 C9 C5 . . 116.17(16) ?
C8 C9 C5 . . 120.20(17) ?
C11 C10 C8 . . 118.87(17) ?
C11 C10 H10 . . 120.6 ?
C8 C10 H10 . . 120.6 ?
C10 C11 C12 . . 120.26(18) ?
C10 C11 H11 . . 119.9 ?
C12 C11 H11 . . 119.9 ?
N2 C12 C11 . . 122.16(18) ?
N2 C12 H12 . . 118.9 ?
C11 C12 H12 . . 118.9 ?

loop_
_geom_bond_atom_site_label_1
_geom_bond_atom_site_label_2
_geom_bond_site_symmetry_2
_geom_bond_distance
_geom_bond_publ_flag
V1 O2 . 1.6203(14) ?
V1 O1 . 1.7241(13) ?
V1 F1 . 1.7871(12) ?
V1 N2 . 2.1724(16) ?
V1 N1 . 2.2052(16) ?
V1 O1 2_677 2.3162(13) ?
N1 C1 . 1.330(2) ?
N1 C5 . 1.358(2) ?
N2 C12 . 1.329(2) ?
N2 C9 . 1.359(2) ?
C1 C2 . 1.403(3) ?
C1 H1 . 0.9500 ?
C2 C3 . 1.376(3) ?
C2 H2 . 0.9500 ?
C3 C4 . 1.415(3) ?
C3 H3 . 0.9500 ?
C4 C5 . 1.404(2) ?
C4 C6 . 1.438(3) ?
C5 C9 . 1.430(2) ?
C6 C7 . 1.360(3) ?
C6 H6 . 0.9500 ?
C7 C8 . 1.438(3) ?
C7 H7 . 0.9500 ?
C8 C9 . 1.402(2) ?
C8 C10 . 1.409(3) ?
C10 C11 . 1.373(3) ?
C10 H10 . 0.9500 ?
C11 C12 . 1.400(3) ?
C11 H11 . 0.9500 ?
C12 H12 . 0.9500 ?

loop_
_geom_hbond_atom_site_label_D
_geom_hbond_atom_site_label_H
_geom_hbond_atom_site_label_A
_geom_hbond_site_symmetry_A
_geom_hbond_distance_DH
_geom_hbond_distance_HA
_geom_hbond_distance_DA
_geom_hbond_angle_DHA
C2 H2 F1 2_666 0.95 2.49 3.393(2) 160.0
C3 H3 O1 1_554 0.95 2.44 3.191(2) 135.9
C6 H6 O1 1_554 0.95 2.46 3.200(2) 134.9
C10 H10 O2 1_565 0.95 2.39 3.282(2) 156.9

loop_
_geom_torsion_atom_site_label_1
_geom_torsion_atom_site_label_2
_geom_torsion_atom_site_label_3
_geom_torsion_atom_site_label_4
_geom_torsion_site_symmetry_1
_geom_torsion_site_symmetry_2
_geom_torsion_site_symmetry_3
_geom_torsion_site_symmetry_4
_geom_torsion
_geom_torsion_publ_flag
O2 V1 O1 V1 . . . 2_677 -170.30(6) ?
F1 V1 O1 V1 . . . 2_677 82.35(6) ?
N2 V1 O1 V1 . . . 2_677 -78.46(6) ?
N1 V1 O1 V1 . . . 2_677 -24.09(15) ?
O1 V1 O1 V1 2_677 . . 2_677 0.0 ?
O2 V1 N1 C1 . . . . -91.43(15) ?
O1 V1 N1 C1 . . . . 121.45(17) ?
F1 V1 N1 C1 . . . . 10.21(15) ?
N2 V1 N1 C1 . . . . 179.27(16) ?
O1 V1 N1 C1 2_677 . . . 97.44(15) ?
O2 V1 N1 C5 . . . . 91.11(13) ?
O1 V1 N1 C5 . . . . -56.00(19) ?
F1 V1 N1 C5 . . . . -167.25(13) ?
N2 V1 N1 C5 . . . . 1.81(12) ?
O1 V1 N1 C5 2_677 . . . -80.02(12) ?
O2 V1 N2 C12 . . . . 78.41(16) ?
O1 V1 N2 C12 . . . . -26.60(15) ?
F1 V1 N2 C12 . . . . -156.19(15) ?
N1 V1 N2 C12 . . . . 176.56(16) ?
O1 V1 N2 C12 2_677 . . . -103.19(15) ?
O2 V1 N2 C9 . . . . -99.64(13) ?
O1 V1 N2 C9 . . . . 155.36(13) ?
F1 V1 N2 C9 . . . . 25.8(2) ?
N1 V1 N2 C9 . . . . -1.48(12) ?
O1 V1 N2 C9 2_677 . . . 78.77(13) ?
C5 N1 C1 C2 . . . . 0.1(3) ?
V1 N1 C1 C2 . . . . -177.28(13) ?
N1 C1 C2 C3 . . . . -0.8(3) ?
C1 C2 C3 C4 . . . . 0.3(3) ?
C2 C3 C4 C5 . . . . 0.8(3) ?
C2 C3 C4 C6 . . . . -178.35(17) ?
C1 N1 C5 C4 . . . . 1.1(3) ?
V1 N1 C5 C4 . . . . 178.74(13) ?
C1 N1 C5 C9 . . . . -179.58(16) ?
V1 N1 C5 C9 . . . . -1.9(2) ?
C3 C4 C5 N1 . . . . -1.6(3) ?
C6 C4 C5 N1 . . . . 177.65(16) ?
C3 C4 C5 C9 . . . . 179.14(16) ?
C6 C4 C5 C9 . . . . -1.7(3) ?
C5 C4 C6 C7 . . . . 0.6(3) ?
C3 C4 C6 C7 . . . . 179.75(17) ?
C4 C6 C7 C8 . . . . 0.8(3) ?
C6 C7 C8 C9 . . . . -1.1(3) ?
C6 C7 C8 C10 . . . . -179.54(18) ?
C12 N2 C9 C8 . . . . 1.4(3) ?
V1 N2 C9 C8 . . . . 179.58(13) ?
C12 N2 C9 C5 . . . . -177.17(16) ?
V1 N2 C9 C5 . . . . 1.0(2) ?
C10 C8 C9 N2 . . . . 0.1(3) ?
C7 C8 C9 N2 . . . . -178.51(16) ?
C10 C8 C9 C5 . . . . 178.59(16) ?
C7 C8 C9 C5 . . . . 0.0(3) ?
N1 C5 C9 N2 . . . . 0.6(2) ?
C4 C5 C9 N2 . . . . 179.98(16) ?
N1 C5 C9 C8 . . . . -178.00(16) ?
C4 C5 C9 C8 . . . . 1.4(3) ?
C9 C8 C10 C11 . . . . -1.6(3) ?
C7 C8 C10 C11 . . . . 176.93(17) ?
C8 C10 C11 C12 . . . . 1.6(3) ?
C9 N2 C12 C11 . . . . -1.4(3) ?
V1 N2 C12 C11 . . . . -179.42(14) ?
C10 C11 C12 N2 . . . . -0.1(3) ?
